data_1540147
loop_
_publ_author_name
'Il'nitskaya, O.N.'
'Zavalii, P.Yu.'
'Kuz'ma, Yu.B.'

_publ_section_title
;
 The new compound Ni3.36 Si1.76 P6 and its crystal structure
;
_journal_name_full
;
Dopovidi Akademii Nauk Ukrains'koi RSR, Seriya B: Geologichni, Khimichni ta 
Biologichni Nauki
;
_journal_page_first 38
_journal_page_last 40
_journal_volume 1989
_journal_year 1989
_chemical_formula_sum 'Ni3.36 P6 Si1.76'
_chemical_name_systematic 'Ni3.36 Si1.76 P6'
_space_group_IT_number 44
_symmetry_space_group_name_Hall 'I 2 -2'
_symmetry_space_group_name_H-M 'I m m 2'
_cell_angle_alpha 90
_cell_angle_beta 90
_cell_angle_gamma 90
_cell_formula_units_Z 1
_cell_length_a 3.5058
_cell_length_b 11.0868
_cell_length_c 5.313
_cell_volume 206.506
_citation_journal_id_ASTM DANND6
_cod_data_source_file Ilnitskaya_DANND6_1989_574.cif
_cod_data_source_block Ni3.36P6Si1.76
_cod_original_cell_volume 206.5062
_cod_database_code 1540147

loop_
_symmetry_equiv_pos_as_xyz
x,y,z
-x,-y,z
-x,y,z
x,-y,z
x+1/2,y+1/2,z+1/2
-x+1/2,-y+1/2,z+1/2
-x+1/2,y+1/2,z+1/2
x+1/2,-y+1/2,z+1/2

loop_
_atom_site_label
_atom_site_type_symbol
_atom_site_fract_x
_atom_site_fract_y
_atom_site_fract_z
_atom_site_occupancy
_atom_site_U_iso_or_equiv
Ni1 Ni 0 0.16771 0 0.84 0.0
P1 P 0 0 0.2386 1 0.0
Si1 Si 0 0.16771 0 0.16 0.0
P2 P 0 0.3303 0.2471 1 0.0
Si2 Si 0 0.5 0.0189 0.56 0.0
